data_4063592
loop_
_publ_author_name
'Michel, Reent'
'Herbst-Irmer, Regine'
'Stalke, Dietmar'

_publ_section_title
;
 Revealing Coordination Patterns in C5-Cyclic Lithium Organics
;
_journal_issue 16
_journal_name_full Organometallics
_journal_page_first 4379
_journal_paper_doi 10.1021/om200471e
_journal_volume 30
_journal_year 2011
_chemical_formula_sum 'C9 H15 Li O2'
_chemical_formula_weight 162.15
_chemical_name_systematic
; 
 ? 
;
_space_group_IT_number 33
_symmetry_cell_setting orthorhombic
_symmetry_space_group_name_Hall 'P 2c -2n'
_symmetry_space_group_name_H-M 'P n a 21'
_atom_sites_solution_hydrogens geom
_atom_sites_solution_primary direct
_atom_sites_solution_secondary difmap
_audit_creation_method SHELXL-97
_cell_angle_alpha 90.00
_cell_angle_beta 90.00
_cell_angle_gamma 90.00
_cell_formula_units_Z 4
_cell_length_a 9.692(2)
_cell_length_b 13.926(2)
_cell_length_c 7.449(2)
_cell_measurement_reflns_used 1643
_cell_measurement_temperature 100(2)
_cell_measurement_theta_max 24.790
_cell_measurement_theta_min 2.926
_cell_volume 1005.4(4)
_computing_cell_refinement 'SAINT V7.68A'
_computing_data_collection 'APEX2 v2011.2'
_computing_data_reduction 'SAINT V7.68A'
_computing_molecular_graphics 'XSHELL in SHELXTL-97'
_computing_publication_material 'XSHELL in SHELXTL-97'
_computing_structure_refinement 'SHELXL in SHELXTL Version 2008/3'
_computing_structure_solution 'SHELXS in SHELXTL Version 2008/3'
_diffrn_ambient_temperature 100(2)
_diffrn_measured_fraction_theta_full 1.000
_diffrn_measured_fraction_theta_max 1.000
_diffrn_measurement_device_type 'Smart APEX II Ultra'
_diffrn_measurement_method 'omega scans'
_diffrn_radiation_monochromator mirror
_diffrn_radiation_source 'INCOATEC Mo Microsource'
_diffrn_radiation_type MoK\a
_diffrn_radiation_wavelength 0.71073
_diffrn_reflns_av_R_equivalents 0.0467
_diffrn_reflns_av_sigmaI/netI 0.0220
_diffrn_reflns_limit_h_max 11
_diffrn_reflns_limit_h_min -11
_diffrn_reflns_limit_k_max 16
_diffrn_reflns_limit_k_min -16
_diffrn_reflns_limit_l_max 8
_diffrn_reflns_limit_l_min -8
_diffrn_reflns_number 8724
_diffrn_reflns_theta_full 25.03
_diffrn_reflns_theta_max 25.03
_diffrn_reflns_theta_min 2.56
_exptl_absorpt_coefficient_mu 0.072
_exptl_absorpt_correction_T_max 1.00000
_exptl_absorpt_correction_T_min 0.736609
_exptl_absorpt_correction_type multi-scan
_exptl_absorpt_process_details TWINABS-2008/4
_exptl_crystal_colour colourless
_exptl_crystal_density_diffrn 1.071
_exptl_crystal_density_method 'not measured'
_exptl_crystal_description block
_exptl_crystal_F_000 352
_exptl_crystal_size_max 0.15
_exptl_crystal_size_mid 0.10
_exptl_crystal_size_min 0.1
_refine_diff_density_max 0.116
_refine_diff_density_min -0.104
_refine_diff_density_rms 0.026
_refine_ls_extinction_method none
_refine_ls_goodness_of_fit_ref 1.077
_refine_ls_hydrogen_treatment constr
_refine_ls_matrix_type full
_refine_ls_number_parameters 146
_refine_ls_number_reflns 966
_refine_ls_number_restraints 162
_refine_ls_restrained_S_all 1.005
_refine_ls_R_factor_all 0.0374
_refine_ls_R_factor_gt 0.0318
_refine_ls_shift/su_max 0.000
_refine_ls_shift/su_mean 0.000
_refine_ls_structure_factor_coef Fsqd
_refine_ls_weighting_details 'calc w=1/[\s^2^(Fo^2^)+(0.0399P)^2^+0.1584P] where P=(Fo^2^+2Fc^2^)/3'
_refine_ls_weighting_scheme calc
_refine_ls_wR_factor_gt 0.0742
_refine_ls_wR_factor_ref 0.0765
_reflns_number_gt 872
_reflns_number_total 966
_reflns_threshold_expression >2sigma(I)
_cod_data_source_file om200471e_si_003.cif
_cod_data_source_block 3
_cod_original_sg_symbol_H-M Pna2(1)
_cod_database_code 4063592

loop_
_symmetry_equiv_pos_as_xyz
'x, y, z'
'-x, -y, z+1/2'
'x+1/2, -y+1/2, z'
'-x+1/2, y+1/2, z+1/2'

loop_
_atom_site_label
_atom_site_type_symbol
_atom_site_fract_x
_atom_site_fract_y
_atom_site_fract_z
_atom_site_U_iso_or_equiv
_atom_site_adp_type
_atom_site_occupancy
_atom_site_symmetry_multiplicity
_atom_site_calc_flag
_atom_site_refinement_flags
_atom_site_disorder_assembly
_atom_site_disorder_group
C1 C 0.2169(3) 1.05590(14) 0.8381(3) 0.0381(6) Uani 1 1 d . A .
H1 H 0.2025 1.0803 0.9557 0.046 Uiso 1 1 calc R . .
C2 C 0.1195(2) 1.04877(14) 0.7027(4) 0.0329(5) Uani 1 1 d . A .
H2 H 0.0255 1.0675 0.7120 0.039 Uiso 1 1 calc R . .
C3 C 0.1811(2) 1.00999(14) 0.5521(3) 0.0339(5) Uani 1 1 d . A .
H3 H 0.1370 0.9981 0.4405 0.041 Uiso 1 1 calc R . .
C4 C 0.3171(2) 0.99158(14) 0.5911(3) 0.0393(6) Uani 1 1 d . A .
H4 H 0.3827 0.9642 0.5114 0.047 Uiso 1 1 calc R . .
C5 C 0.3421(2) 1.01990(15) 0.7674(4) 0.0437(7) Uani 1 1 d . A .
H5 H 0.4277 1.0158 0.8290 0.052 Uiso 1 1 calc R . .
Li1 Li 0.1911(3) 0.9000(2) 0.7775(5) 0.0288(8) Uani 1 1 d D . .
O1 O 0.2562(3) 0.81538(17) 0.9814(3) 0.0285(6) Uani 0.892(7) 1 d PDU A 1
O2 O 0.0829(3) 0.78478(15) 0.7169(3) 0.0320(7) Uani 0.892(7) 1 d PDU A 1
C6 C 0.3093(7) 0.8496(4) 1.1477(5) 0.0382(15) Uani 0.892(7) 1 d PDU A 1
H6A H 0.3768 0.9005 1.1250 0.057 Uiso 0.892(7) 1 calc PR A 1
H6B H 0.3541 0.7966 1.2119 0.057 Uiso 0.892(7) 1 calc PR A 1
H6C H 0.2336 0.8750 1.2208 0.057 Uiso 0.892(7) 1 calc PR A 1
C7 C 0.1548(3) 0.74060(18) 1.0062(4) 0.0294(7) Uani 0.892(7) 1 d PDU A 1
H7A H 0.0713 0.7667 1.0652 0.035 Uiso 0.892(7) 1 calc PR A 1
H7B H 0.1927 0.6885 1.0820 0.035 Uiso 0.892(7) 1 calc PR A 1
C8 C 0.1205(2) 0.70356(13) 0.8239(3) 0.0323(5) Uani 1 1 d DU . .
H8A H 0.2012 0.6704 0.7710 0.039 Uiso 0.892(7) 1 calc PR A 1
H8B H 0.0429 0.6575 0.8306 0.039 Uiso 0.892(7) 1 calc PR A 1
H8'1 H 0.1435 0.6397 0.7740 0.039 Uiso 0.108(7) 1 calc PR A 2
H8'2 H 0.0254 0.7009 0.8723 0.039 Uiso 0.108(7) 1 calc PR A 2
C9 C 0.0297(3) 0.75771(15) 0.5449(3) 0.0422(6) Uani 1 1 d DU . .
H9A H -0.0027 0.8150 0.4813 0.063 Uiso 0.892(7) 1 calc PR A 1
H9B H -0.0474 0.7129 0.5609 0.063 Uiso 0.892(7) 1 calc PR A 1
H9C H 0.1026 0.7266 0.4748 0.063 Uiso 0.892(7) 1 calc PR A 1
H9'1 H 0.0337 0.8103 0.4576 0.063 Uiso 0.108(7) 1 calc PR A 2
H9'2 H -0.0632 0.7544 0.5967 0.063 Uiso 0.108(7) 1 calc PR A 2
H9'3 H 0.0511 0.6969 0.4848 0.063 Uiso 0.108(7) 1 calc PR A 2
O1' O 0.204(2) 0.8292(10) 1.0080(19) 0.032(4) Uani 0.108(7) 1 d PDU A 2
O2' O 0.128(2) 0.7747(10) 0.685(2) 0.036(5) Uani 0.108(7) 1 d PDU A 2
C6' C 0.286(6) 0.856(3) 1.161(4) 0.029(7) Uani 0.108(7) 1 d PDU A 2
H6'1 H 0.2386 0.9066 1.2284 0.043 Uiso 0.108(7) 1 calc PR A 2
H6'2 H 0.3760 0.8804 1.1197 0.043 Uiso 0.108(7) 1 calc PR A 2
H6'3 H 0.3004 0.8002 1.2380 0.043 Uiso 0.108(7) 1 calc PR A 2
C7' C 0.219(3) 0.7282(9) 0.970(3) 0.037(4) Uani 0.108(7) 1 d PDU A 2
H7'1 H 0.1978 0.6900 1.0791 0.044 Uiso 0.108(7) 1 calc PR A 2
H7'2 H 0.3145 0.7138 0.9325 0.044 Uiso 0.108(7) 1 calc PR A 2

loop_
_atom_site_aniso_label
_atom_site_aniso_U_11
_atom_site_aniso_U_22
_atom_site_aniso_U_33
_atom_site_aniso_U_23
_atom_site_aniso_U_13
_atom_site_aniso_U_12
C1 0.0673(16) 0.0185(9) 0.0285(12) -0.0012(9) -0.0021(12) -0.0040(10)
C2 0.0286(9) 0.0259(10) 0.0441(14) 0.0094(11) 0.0048(11) 0.0023(8)
C3 0.0514(13) 0.0230(10) 0.0274(12) 0.0036(9) -0.0030(11) -0.0072(10)
C4 0.0428(13) 0.0195(10) 0.0555(18) 0.0038(11) 0.0230(13) 0.0009(9)
C5 0.0311(11) 0.0248(9) 0.075(2) 0.0194(13) -0.0211(12) -0.0099(9)
Li1 0.0324(18) 0.0235(15) 0.0304(19) -0.0003(15) 0.0007(16) -0.0034(13)
O1 0.0341(13) 0.0260(10) 0.0254(10) 0.0036(8) -0.0030(9) -0.0045(9)
O2 0.0434(14) 0.0188(9) 0.0338(11) 0.0064(8) -0.0111(11) -0.0052(8)
C6 0.039(3) 0.048(2) 0.0280(19) -0.0062(18) -0.0032(16) -0.0028(17)
C7 0.0367(16) 0.0201(12) 0.0313(14) 0.0049(11) 0.0022(12) -0.0016(11)
C8 0.0434(12) 0.0173(10) 0.0361(13) 0.0062(9) -0.0024(11) -0.0019(9)
C9 0.0590(14) 0.0303(11) 0.0374(14) 0.0036(12) -0.0182(12) -0.0072(11)
O1' 0.036(9) 0.026(6) 0.035(7) 0.002(6) 0.000(7) -0.003(6)
O2' 0.048(9) 0.022(7) 0.039(7) 0.010(6) -0.014(7) -0.003(7)
C6' 0.025(13) 0.027(12) 0.034(14) 0.027(10) -0.009(11) -0.011(11)
C7' 0.042(9) 0.023(7) 0.045(8) 0.013(6) -0.007(7) 0.002(7)

loop_
_atom_type_symbol
_atom_type_description
_atom_type_scat_dispersion_real
_atom_type_scat_dispersion_imag
_atom_type_scat_source
C C 0.0033 0.0016 'International Tables Vol C Tables 4.2.6.8 and 6.1.1.4'
H H 0.0000 0.0000 'International Tables Vol C Tables 4.2.6.8 and 6.1.1.4'
Li Li -0.0003 0.0001 'International Tables Vol C Tables 4.2.6.8 and 6.1.1.4'
O O 0.0106 0.0060 'International Tables Vol C Tables 4.2.6.8 and 6.1.1.4'

loop_
_geom_angle_atom_site_label_1
_geom_angle_atom_site_label_2
_geom_angle_atom_site_label_3
_geom_angle
C2 C1 C5 106.8(2)
C2 C1 Li1 72.94(15)
C5 C1 Li1 71.10(14)
C2 C1 H1 126.6
C5 C1 H1 126.6
Li1 C1 H1 121.2
C3 C2 C1 108.94(19)
C3 C2 Li1 73.04(14)
C1 C2 Li1 71.11(14)
C3 C2 H2 125.5
C1 C2 H2 125.5
Li1 C2 H2 122.0
C4 C3 C2 108.4(2)
C4 C3 Li1 71.19(15)
C2 C3 Li1 71.47(15)
C4 C3 H3 125.8
C2 C3 H3 125.8
Li1 C3 H3 123.2
C3 C4 C5 108.3(2)
C3 C4 Li1 73.46(15)
C5 C4 Li1 70.87(15)
C3 C4 H4 125.9
C5 C4 H4 125.9
Li1 C4 H4 121.5
C4 C5 C1 107.6(2)
C4 C5 Li1 72.81(15)
C1 C5 Li1 71.88(15)
C4 C5 H5 126.2
C1 C5 H5 126.2
Li1 C5 H5 120.9
O2 Li1 O2' 15.1(7)
O2 Li1 O1' 80.1(5)
O2' Li1 O1' 83.3(6)
O2 Li1 O1 82.17(15)
O2' Li1 O1 81.0(4)
O1' Li1 O1 16.4(6)
O2 Li1 C5 162.8(2)
O2' Li1 C5 148.9(7)
O1' Li1 C5 111.1(6)
O1 Li1 C5 104.94(16)
O2 Li1 C1 154.0(2)
O2' Li1 C1 165.0(5)
O1' Li1 C1 107.5(5)
O1 Li1 C1 112.32(17)
C5 Li1 C1 37.03(10)
O2 Li1 C4 127.61(19)
O2' Li1 C4 117.0(6)
O1' Li1 C4 141.4(7)
O1 Li1 C4 128.72(18)
C5 Li1 C4 36.32(11)
C1 Li1 C4 60.76(12)
O2 Li1 C2 121.87(17)
O2' Li1 C2 129.1(5)
O1' Li1 C2 133.6(5)
O1 Li1 C2 144.74(19)
C5 Li1 C2 60.24(11)
C1 Li1 C2 35.95(10)
C4 Li1 C2 59.51(11)
O2 Li1 C3 110.90(17)
O2' Li1 C3 108.9(4)
O1' Li1 C3 167.4(5)
O1 Li1 C3 163.64(18)
C5 Li1 C3 59.78(12)
C1 Li1 C3 59.91(12)
C4 Li1 C3 35.35(10)
C2 Li1 C3 35.49(10)
C6 O1 C7 112.1(3)
C6 O1 Li1 124.8(3)
C7 O1 Li1 107.70(19)
C8 O2 C9 112.44(19)
C8 O2 Li1 112.39(17)
C9 O2 Li1 127.71(19)
O1 C6 H6A 109.5
O1 C6 H6B 109.5
H6A C6 H6B 109.5
O1 C6 H6C 109.5
H6A C6 H6C 109.5
H6B C6 H6C 109.5
O1 C7 C8 106.6(2)
O1 C7 H7A 110.4
C8 C7 H7A 110.4
O1 C7 H7B 110.4
C8 C7 H7B 110.4
H7A C7 H7B 108.6
O2 C8 O2' 20.9(10)
O2 C8 C7' 112.9(5)
O2' C8 C7' 109.7(9)
O2 C8 C7 106.90(19)
O2' C8 C7 114.0(6)
C7' C8 C7 27.1(11)
O2 C8 H8A 110.3
O2' C8 H8A 89.6
C7' C8 H8A 83.9
C7 C8 H8A 110.3
O2 C8 H8B 110.3
O2' C8 H8B 121.6
C7' C8 H8B 126.8
C7 C8 H8B 110.3
H8A C8 H8B 108.6
O2 C8 H8'1 124.0
O2' C8 H8'1 109.7
C7' C8 H8'1 109.7
C7 C8 H8'1 127.1
H8A C8 H8'1 41.7
H8B C8 H8'1 66.9
O2 C8 H8'2 89.8
O2' C8 H8'2 109.7
C7' C8 H8'2 109.7
C7 C8 H8'2 83.6
H8A C8 H8'2 149.6
H8B C8 H8'2 41.4
H8'1 C8 H8'2 108.2
O2 C9 O2' 20.9(10)
O2 C9 H9A 109.5
O2' C9 H9A 115.5
O2 C9 H9B 109.5
O2' C9 H9B 121.6
H9A C9 H9B 109.5
O2 C9 H9C 109.5
O2' C9 H9C 88.8
H9A C9 H9C 109.5
H9B C9 H9C 109.5
O2 C9 H9'1 112.5
O2' C9 H9'1 109.5
H9A C9 H9'1 23.6
H9B C9 H9'1 125.9
H9C C9 H9'1 87.0
O2 C9 H9'2 89.5
O2' C9 H9'2 109.5
H9A C9 H9'2 86.3
H9B C9 H9'2 39.0
H9C C9 H9'2 148.3
H9'1 C9 H9'2 109.5
O2 C9 H9'3 124.1
O2' C9 H9'3 109.5
H9A C9 H9'3 123.4
H9B C9 H9'3 70.6
H9C C9 H9'3 38.9
H9'1 C9 H9'3 109.5
H9'2 C9 H9'3 109.5
C6' O1' C7' 110.8(19)
C6' O1' Li1 126.2(14)
C7' O1' Li1 108.8(11)
C9 O2' C8 112.1(9)
C9 O2' Li1 127.3(9)
C8 O2' Li1 112.0(8)
O1' C6' H6'1 109.5
O1' C6' H6'2 109.5
H6'1 C6' H6'2 109.5
O1' C6' H6'3 109.5
H6'1 C6' H6'3 109.5
H6'2 C6' H6'3 109.5
O1' C7' C8 107.8(13)
O1' C7' H7'1 110.2
C8 C7' H7'1 110.2
O1' C7' H7'2 110.2
C8 C7' H7'2 110.2
H7'1 C7' H7'2 108.5

loop_
_geom_bond_atom_site_label_1
_geom_bond_atom_site_label_2
_geom_bond_distance
C1 C2 1.385(3)
C1 C5 1.414(4)
C1 Li1 2.232(4)
C1 H1 0.9500
C2 C3 1.381(3)
C2 Li1 2.255(4)
C2 H2 0.9500
C3 C4 1.373(3)
C3 Li1 2.275(4)
C3 H3 0.9500
C4 C5 1.393(4)
C4 Li1 2.247(4)
C4 H4 0.9500
C5 Li1 2.222(4)
C5 H5 0.9500
Li1 O2 1.969(4)
Li1 O2' 1.973(13)
Li1 O1' 1.983(13)
Li1 O1 2.023(4)
O1 C6 1.424(4)
O1 C7 1.444(3)
O2 C8 1.431(3)
O2 C9 1.432(3)
C6 H6A 0.9800
C6 H6B 0.9800
C6 H6C 0.9800
C7 C8 1.491(4)
C7 H7A 0.9900
C7 H7B 0.9900
C8 O2' 1.434(13)
C8 C7' 1.489(15)
C8 H8A 0.9900
C8 H8B 0.9900
C8 H8'1 0.9900
C8 H8'2 0.9900
C9 O2' 1.433(12)
C9 H9A 0.9800
C9 H9B 0.9800
C9 H9C 0.9800
C9 H9'1 0.9800
C9 H9'2 0.9800
C9 H9'3 0.9800
O1' C6' 1.437(15)
O1' C7' 1.442(15)
C6' H6'1 0.9800
C6' H6'2 0.9800
C6' H6'3 0.9800
C7' H7'1 0.9900
C7' H7'2 0.9900

loop_
_geom_torsion_atom_site_label_1
_geom_torsion_atom_site_label_2
_geom_torsion_atom_site_label_3
_geom_torsion_atom_site_label_4
_geom_torsion
C5 C1 C2 C3 -0.2(2)
Li1 C1 C2 C3 -63.68(17)
C5 C1 C2 Li1 63.49(16)
C1 C2 C3 C4 0.5(2)
Li1 C2 C3 C4 -61.95(16)
C1 C2 C3 Li1 62.45(17)
C2 C3 C4 C5 -0.6(2)
Li1 C3 C4 C5 -62.74(16)
C2 C3 C4 Li1 62.13(17)
C3 C4 C5 C1 0.5(2)
Li1 C4 C5 C1 -63.92(17)
C3 C4 C5 Li1 64.42(16)
C2 C1 C5 C4 -0.2(2)
Li1 C1 C5 C4 64.54(17)
C2 C1 C5 Li1 -64.72(16)
C4 C5 Li1 O2 24.2(7)
C1 C5 Li1 O2 139.9(7)
C4 C5 Li1 O2' 39.4(8)
C1 C5 Li1 O2' 155.1(9)
C4 C5 Li1 O1' 152.9(6)
C1 C5 Li1 O1' -91.4(6)
C4 C5 Li1 O1 136.9(2)
C1 C5 Li1 O1 -107.4(2)
C4 C5 Li1 C1 -115.7(2)
C1 C5 Li1 C4 115.7(2)
C4 C5 Li1 C2 -77.94(16)
C1 C5 Li1 C2 37.78(14)
C4 C5 Li1 C3 -36.74(13)
C1 C5 Li1 C3 78.98(16)
C2 C1 Li1 O2 -39.2(5)
C5 C1 Li1 O2 -154.3(5)
C2 C1 Li1 O2' -8(3)
C5 C1 Li1 O2' -123(3)
C2 C1 Li1 O1' -142.9(7)
C5 C1 Li1 O1' 102.0(7)
C2 C1 Li1 O1 -159.6(2)
C5 C1 Li1 O1 85.3(2)
C2 C1 Li1 C5 115.1(2)
C2 C1 Li1 C4 77.38(16)
C5 C1 Li1 C4 -37.70(16)
C5 C1 Li1 C2 -115.1(2)
C2 C1 Li1 C3 36.49(14)
C5 C1 Li1 C3 -78.59(18)
C3 C4 Li1 O2 72.1(2)
C5 C4 Li1 O2 -171.2(3)
C3 C4 Li1 O2' 84.9(7)
C5 C4 Li1 O2' -158.4(6)
C3 C4 Li1 O1' -159.7(8)
C5 C4 Li1 O1' -43.0(8)
C3 C4 Li1 O1 -174.5(2)
C5 C4 Li1 O1 -57.8(2)
C3 C4 Li1 C5 -116.69(19)
C3 C4 Li1 C1 -78.25(14)
C5 C4 Li1 C1 38.44(14)
C3 C4 Li1 C2 -36.57(13)
C5 C4 Li1 C2 80.12(16)
C5 C4 Li1 C3 116.69(19)
C3 C2 Li1 O2 -81.5(2)
C1 C2 Li1 O2 160.9(3)
C3 C2 Li1 O2' -65.1(9)
C1 C2 Li1 O2' 177.3(9)
C3 C2 Li1 O1' 170.3(9)
C1 C2 Li1 O1' 52.7(9)
C3 C2 Li1 O1 151.5(3)
C1 C2 Li1 O1 34.0(3)
C3 C2 Li1 C5 78.66(17)
C1 C2 Li1 C5 -38.92(15)
C3 C2 Li1 C1 117.58(19)
C3 C2 Li1 C4 36.43(13)
C1 C2 Li1 C4 -81.16(16)
C1 C2 Li1 C3 -117.58(19)
C4 C3 Li1 O2 -126.2(2)
C2 C3 Li1 O2 116.0(2)
C4 C3 Li1 O2' -110.2(8)
C2 C3 Li1 O2' 131.9(8)
C4 C3 Li1 O1' 84(3)
C2 C3 Li1 O1' -34(3)
C4 C3 Li1 O1 15.4(7)
C2 C3 Li1 O1 -102.5(7)
C4 C3 Li1 C5 37.76(14)
C2 C3 Li1 C5 -80.06(16)
C4 C3 Li1 C1 80.85(15)
C2 C3 Li1 C1 -36.97(13)
C2 C3 Li1 C4 -117.82(19)
C4 C3 Li1 C2 117.82(19)
O2 Li1 O1 C6 -156.0(4)
O2' Li1 O1 C6 -171.2(9)
O1' Li1 O1 C6 -74.4(19)
C5 Li1 O1 C6 40.0(5)
C1 Li1 O1 C6 1.6(5)
C4 Li1 O1 C6 71.2(5)
C2 Li1 O1 C6 -19.2(6)
C3 Li1 O1 C6 59.9(9)
O2 Li1 O1 C7 -21.3(2)
O2' Li1 O1 C7 -36.5(7)
O1' Li1 O1 C7 60.3(17)
C5 Li1 O1 C7 174.7(3)
C1 Li1 O1 C7 136.3(3)
C4 Li1 O1 C7 -154.1(3)
C2 Li1 O1 C7 115.5(3)
C3 Li1 O1 C7 -165.4(6)
O2' Li1 O2 C8 76.0(14)
O1' Li1 O2 C8 -25.0(6)
O1 Li1 O2 C8 -8.5(2)
C5 Li1 O2 C8 107.4(6)
C1 Li1 O2 C8 -134.8(4)
C4 Li1 O2 C8 125.2(2)
C2 Li1 O2 C8 -160.7(2)
C3 Li1 O2 C8 161.3(2)
O2' Li1 O2 C9 -71.1(15)
O1' Li1 O2 C9 -172.2(8)
O1 Li1 O2 C9 -155.7(3)
C5 Li1 O2 C9 -39.8(8)
C1 Li1 O2 C9 78.0(6)
C4 Li1 O2 C9 -22.0(4)
C2 Li1 O2 C9 52.1(4)
C3 Li1 O2 C9 14.2(4)
C6 O1 C7 C8 -173.4(4)
Li1 O1 C7 C8 45.6(3)
C9 O2 C8 O2' 74.4(14)
Li1 O2 C8 O2' -78.0(14)
C9 O2 C8 C7' 159.7(13)
Li1 O2 C8 C7' 7.3(15)
C9 O2 C8 C7 -172.2(2)
Li1 O2 C8 C7 35.5(3)
O1 C7 C8 O2 -53.1(4)
O1 C7 C8 O2' -32.1(12)
O1 C7 C8 C7' 54.3(12)
C8 O2 C9 O2' -74.6(16)
Li1 O2 C9 O2' 72.6(16)
O2 Li1 O1' C6' 174(3)
O2' Li1 O1' C6' 159(3)
O1 Li1 O1' C6' 78(4)
C5 Li1 O1' C6' 7(3)
C1 Li1 O1' C6' -32(3)
C4 Li1 O1' C6' 33(3)
C2 Li1 O1' C6' -61(3)
C3 Li1 O1' C6' -34(5)
O2 Li1 O1' C7' 38.2(18)
O2' Li1 O1' C7' 23.3(17)
O1 Li1 O1' C7' -57.6(17)
C5 Li1 O1' C7' -128.3(18)
C1 Li1 O1' C7' -167.4(18)
C4 Li1 O1' C7' -102.6(19)
C2 Li1 O1' C7' 163.3(15)
C3 Li1 O1' C7' -170(2)
O2 C9 O2' C8 73.6(19)
O2 C9 O2' Li1 -71(2)
O2 C8 O2' C9 -73.7(18)
C7' C8 O2' C9 -176.5(13)
C7 C8 O2' C9 -147.7(10)
O2 C8 O2' Li1 76.7(17)
C7' C8 O2' Li1 -26(2)
C7 C8 O2' Li1 2.7(16)
O2 Li1 O2' C9 70(2)
O1' Li1 O2' C9 147(2)
O1 Li1 O2' C9 163.3(19)
C5 Li1 O2' C9 -93(2)
C1 Li1 O2' C9 10(4)
C4 Li1 O2' C9 -68(2)
C2 Li1 O2' C9 4(2)
C3 Li1 O2' C9 -30(2)
O2 Li1 O2' C8 -74.8(18)
O1' Li1 O2' C8 2.0(12)
O1 Li1 O2' C8 18.4(12)
C5 Li1 O2' C8 122.5(11)
C1 Li1 O2' C8 -135.0(15)
C4 Li1 O2' C8 147.5(11)
C2 Li1 O2' C8 -141.2(8)
C3 Li1 O2' C8 -175.0(11)
C6' O1' C7' C8 174(3)
Li1 O1' C7' C8 -43(3)
O2 C8 C7' O1' 23(3)
O2' C8 C7' O1' 45(3)
C7 C8 C7' O1' -59.2(17)
